data_2012966
loop_
_publ_author_name
'Poto\<c\<n\'ak, Ivan'
'Bur\<c\'ak, Milan'
'Massa, Werner'
'J\"ager, Lothar'

_publ_section_title
;Low-dimensional compounds containing cyano groups. IV.
 Bis(2,2'-bipyridine-\k^2^<i>N</i>,<i>N</i>^1^)(dicyanamido-\k<i>N</i>')copper(II)
 perchlorate and
 \m-dicyanamido-\k^2^<i>N</i>^1^:<i>N</i>^5^-bis[bis(2,2'-bipyridine-\k^2^<i>N</i>,<i>N</i>')copper(II)]
 triperchlorate ethanol hemisolvate, complexes with unusual dicyanamide
 coordination
;
_journal_issue 10
_journal_name_full 'Acta Crystallographica Section C'
_journal_page_first m523
_journal_page_last m528
_journal_paper_doi 10.1107/S0108270102015731
_journal_volume 58
_journal_year 2002
_chemical_formula_iupac '[Cu2 (C10 H8 N2)4 (C2 N3)] (Cl O4)3 , 0.5C2 H6 O'
_chemical_formula_moiety 'C42 H32 N11 Cu2 3+ , 3Cl O4 - , 0.5C2 H6 O'
_chemical_formula_sum 'C43 H35 Cl3 Cu2 N11 O12.5'
_chemical_formula_weight 1139.25
_chemical_name_systematic
;
\m-dicyanamido-\k^2^N^1^:N^3^-bis[bis(2,2'-bipyridine-\k^2^N,N')copper(II)]
tris(perchlorate) ethanol hemisolvate
;
_space_group_IT_number 2
_symmetry_cell_setting triclinic
_symmetry_space_group_name_Hall '-P 1'
_symmetry_space_group_name_H-M 'P -1'
_atom_sites_solution_hydrogens geom
_atom_sites_solution_primary direct
_atom_sites_solution_secondary difmap
_audit_creation_method SHELXL97
_cell_angle_alpha 74.120(10)
_cell_angle_beta 83.371(11)
_cell_angle_gamma 80.046(10)
_cell_formula_units_Z 2
_cell_length_a 10.2999(9)
_cell_length_b 14.3808(12)
_cell_length_c 16.4311(16)
_cell_measurement_reflns_used 7998
_cell_measurement_temperature 193(2)
_cell_measurement_theta_max 27.95
_cell_measurement_theta_min 2.25
_cell_volume 2299.7(4)
_computing_cell_refinement 'CELL in IPDS'
_computing_data_collection 'EXPOSE in IPDS (Stoe, 1999)'
_computing_data_reduction 'INTEGRATE in IPDS'
_computing_molecular_graphics 'DIAMOND (Brandenburg, 1999)'
_computing_publication_material SHELXL97
_computing_structure_refinement 'SHELXL97 (Sheldrick, 1997)'
_computing_structure_solution 'SHELXS97 (Sheldrick, 1990)'
_diffrn_ambient_temperature 193(2)
_diffrn_measured_fraction_theta_full 0.911
_diffrn_measured_fraction_theta_max 0.911
_diffrn_measurement_device_type 'Stoe IPDS image-plate'
_diffrn_measurement_method 'D = 60mm, \f 0-250\%, \D\f 1.6\%, 2 min/rec'
_diffrn_radiation_monochromator graphite
_diffrn_radiation_source 'fine-focus sealed tube'
_diffrn_radiation_type MoK\a
_diffrn_radiation_wavelength 0.71073
_diffrn_reflns_av_R_equivalents 0.072
_diffrn_reflns_av_sigmaI/netI 0.108
_diffrn_reflns_limit_h_max 13
_diffrn_reflns_limit_h_min -13
_diffrn_reflns_limit_k_max 17
_diffrn_reflns_limit_k_min -17
_diffrn_reflns_limit_l_max 21
_diffrn_reflns_limit_l_min -21
_diffrn_reflns_number 27918
_diffrn_reflns_theta_full 28.19
_diffrn_reflns_theta_max 28.19
_diffrn_reflns_theta_min 2.21
_diffrn_standards_decay_% 0
_exptl_absorpt_coefficient_mu 1.177
_exptl_absorpt_correction_T_max 0.869
_exptl_absorpt_correction_T_min 0.790
_exptl_absorpt_correction_type numerical
_exptl_absorpt_process_details 'indexed faces'
_exptl_crystal_colour blue
_exptl_crystal_density_diffrn 1.645
_exptl_crystal_density_meas ?
_exptl_crystal_density_method 'not measured'
_exptl_crystal_description block
_exptl_crystal_F_000 1158
_exptl_crystal_size_max 0.33
_exptl_crystal_size_mid 0.24
_exptl_crystal_size_min 0.14
_refine_diff_density_max 0.99
_refine_diff_density_min -0.67
_refine_ls_extinction_method none
_refine_ls_goodness_of_fit_ref 0.837
_refine_ls_hydrogen_treatment constr
_refine_ls_matrix_type full
_refine_ls_number_parameters 658
_refine_ls_number_reflns 10314
_refine_ls_number_restraints 2
_refine_ls_restrained_S_all 0.846
_refine_ls_R_factor_all 0.104
_refine_ls_R_factor_gt 0.046
_refine_ls_shift/su_max 0.001
_refine_ls_shift/su_mean 0.000
_refine_ls_structure_factor_coef Fsqd
_refine_ls_weighting_details 'calc w = 1/[\s^2^(Fo^2^)+(0.0564P)^2^] where P=(Fo^2^+2Fc^2^)/3'
_refine_ls_weighting_scheme calc
_refine_ls_wR_factor_gt 0.099
_refine_ls_wR_factor_ref 0.113
_reflns_number_gt 5455
_reflns_number_total 10314
_reflns_threshold_expression I>2\s(I)
_cod_data_source_file bm1508.cif
_cod_data_source_block II
_cod_depositor_comments
;
The following automatic conversions were performed:

'_exptl_crystal_density_meas' value 'not measured' was changed to '?'
- the value is perceived as not measured.

Automatic conversion script
Id: cif_fix_values 3008 2015-01-20 13:52:24Z robertas 
;
_cod_original_formula_sum 'C43 H35 Cl3 Cu2 N11 O12.50'
_cod_database_code 2012966
_cod_database_fobs_code 2012966

loop_
_symmetry_equiv_pos_as_xyz
'x, y, z'
'-x, -y, -z'

loop_
_atom_site_aniso_label
_atom_site_aniso_U_11
_atom_site_aniso_U_22
_atom_site_aniso_U_33
_atom_site_aniso_U_12
_atom_site_aniso_U_13
_atom_site_aniso_U_23
Cu1 0.0442(3) 0.0284(3) 0.0225(2) -0.0037(2) 0.0018(2) -0.0019(2)
Cu2 0.0263(2) 0.0200(3) 0.0265(2) -0.0011(2) 0.0010(2) -0.0056(2)
N1 0.0406(18) 0.031(2) 0.0233(17) 0.0069(14) 0.0009(14) 0.0011(14)
N2 0.0473(19) 0.041(2) 0.0229(17) -0.0027(16) 0.0014(15) -0.0050(15)
N3 0.0429(18) 0.029(2) 0.035(2) 0.0045(15) 0.0088(15) -0.0069(15)
N10 0.048(2) 0.037(2) 0.0204(17) -0.0002(15) 0.0002(14) -0.0060(15)
N20 0.048(2) 0.046(3) 0.0221(17) -0.0147(16) -0.0053(14) -0.0011(15)
N30 0.0446(19) 0.034(2) 0.0250(18) -0.0052(15) 0.0059(14) -0.0045(14)
N40 0.0420(18) 0.041(2) 0.0290(18) -0.0046(15) 0.0057(15) -0.0136(16)
N50 0.0261(15) 0.0196(19) 0.0282(17) -0.0052(12) 0.0001(12) -0.0064(13)
N60 0.0314(16) 0.024(2) 0.0251(16) -0.0053(13) -0.0003(13) -0.0062(13)
N70 0.0288(15) 0.030(2) 0.0265(17) 0.0032(13) 0.0001(13) -0.0085(14)
N80 0.0308(16) 0.0220(19) 0.0235(16) -0.0046(12) 0.0008(12) -0.0069(13)
C2 0.042(2) 0.025(2) 0.0197(19) -0.0020(16) -0.0061(16) -0.0025(15)
C3 0.0333(19) 0.025(2) 0.027(2) 0.0046(15) -0.0013(16) -0.0088(16)
C11 0.072(3) 0.024(3) 0.023(2) -0.008(2) -0.0054(19) -0.0069(17)
C12 0.058(3) 0.053(3) 0.030(2) 0.008(2) 0.001(2) -0.010(2)
C13 0.069(3) 0.060(4) 0.035(3) 0.024(3) -0.007(2) -0.012(2)
C14 0.102(4) 0.037(3) 0.043(3) 0.021(3) -0.021(3) -0.010(2)
C15 0.105(4) 0.026(3) 0.035(3) -0.010(3) -0.012(3) -0.003(2)
C21 0.063(3) 0.032(3) 0.025(2) -0.022(2) -0.0057(18) -0.0052(18)
C22 0.050(3) 0.068(4) 0.035(3) -0.016(2) -0.009(2) 0.005(2)
C23 0.051(3) 0.119(6) 0.051(3) -0.038(3) -0.004(2) 0.003(3)
C24 0.066(3) 0.101(5) 0.054(3) -0.051(3) -0.001(3) 0.010(3)
C25 0.083(4) 0.061(4) 0.034(3) -0.046(3) -0.004(2) 0.004(2)
C31 0.040(2) 0.033(3) 0.028(2) -0.0042(18) 0.0132(17) -0.0016(17)
C32 0.055(3) 0.049(3) 0.024(2) -0.006(2) -0.0022(19) -0.0005(19)
C33 0.052(3) 0.062(4) 0.031(2) -0.003(2) 0.000(2) 0.003(2)
C34 0.056(3) 0.059(4) 0.036(3) 0.007(2) 0.006(2) 0.009(2)
C35 0.061(3) 0.029(3) 0.050(3) -0.007(2) 0.017(2) -0.004(2)
C41 0.048(2) 0.033(3) 0.035(2) -0.0083(19) 0.0184(19) -0.0157(19)
C42 0.049(3) 0.056(4) 0.043(3) -0.005(2) 0.003(2) -0.023(2)
C43 0.066(3) 0.091(5) 0.058(3) -0.014(3) -0.005(3) -0.048(3)
C44 0.080(4) 0.059(4) 0.076(4) -0.024(3) 0.016(3) -0.041(3)
C45 0.063(3) 0.044(3) 0.053(3) -0.014(2) 0.011(2) -0.024(2)
C51 0.0279(18) 0.020(2) 0.0259(19) -0.0061(14) 0.0051(14) -0.0044(15)
C52 0.0309(19) 0.026(2) 0.033(2) -0.0041(15) -0.0033(16) -0.0044(16)
C53 0.0285(19) 0.029(3) 0.040(2) -0.0027(16) -0.0077(16) 0.0010(18)
C54 0.035(2) 0.026(3) 0.046(3) 0.0030(16) 0.0006(18) -0.0003(19)
C55 0.041(2) 0.021(2) 0.038(2) -0.0013(16) 0.0054(18) -0.0094(17)
C61 0.0343(19) 0.021(2) 0.026(2) -0.0080(15) 0.0043(15) -0.0075(15)
C62 0.037(2) 0.032(3) 0.036(2) -0.0048(17) -0.0031(17) -0.0075(18)
C63 0.041(2) 0.050(3) 0.034(2) -0.012(2) -0.0059(18) -0.011(2)
C64 0.056(3) 0.046(3) 0.037(2) -0.015(2) -0.001(2) -0.023(2)
C65 0.044(2) 0.034(3) 0.038(2) -0.0074(18) 0.0014(18) -0.0184(19)
C71 0.037(2) 0.022(2) 0.0215(18) 0.0025(16) -0.0044(15) -0.0080(15)
C72 0.029(2) 0.044(3) 0.038(2) 0.0029(17) 0.0034(17) -0.014(2)
C73 0.039(2) 0.059(4) 0.043(3) 0.013(2) -0.0057(19) -0.021(2)
C74 0.053(3) 0.054(4) 0.034(2) 0.031(2) -0.011(2) -0.020(2)
C75 0.068(3) 0.024(3) 0.025(2) 0.0108(19) -0.0083(19) -0.0065(17)
C81 0.046(2) 0.022(2) 0.0177(18) -0.0033(16) -0.0032(15) -0.0059(15)
C82 0.031(2) 0.033(3) 0.034(2) -0.0064(16) -0.0004(16) -0.0090(18)
C83 0.040(2) 0.046(3) 0.042(3) -0.019(2) 0.0074(19) -0.016(2)
C84 0.067(3) 0.040(3) 0.036(2) -0.030(2) 0.014(2) -0.013(2)
C85 0.063(3) 0.019(2) 0.028(2) -0.0103(18) 0.0012(18) -0.0044(16)
O13 0.110(6) 0.065(6) 0.047(4) -0.041(4) -0.016(4) -0.015(4)
C4 0.058(8) 0.146(17) 0.26(2) -0.070(10) -0.071(12) 0.085(17)
C5 0.027(4) 0.031(5) 0.025(4) -0.009(3) -0.001(3) -0.014(3)
Cl1 0.0339(5) 0.0261(6) 0.0291(5) -0.0057(4) -0.0036(4) -0.0058(4)
O1 0.0526(18) 0.080(3) 0.058(2) -0.0323(17) 0.0161(15) -0.0297(19)
O2 0.078(2) 0.050(2) 0.054(2) -0.0377(17) 0.0071(16) -0.0227(16)
O3 0.0613(18) 0.065(2) 0.0287(16) -0.0222(16) -0.0127(14) -0.0030(15)
O4 0.090(2) 0.052(3) 0.059(2) 0.0314(19) -0.0303(19) -0.0209(18)
Cl2 0.0887(9) 0.0289(7) 0.0499(7) -0.0038(6) -0.0246(6) -0.0056(5)
O5 0.235(6) 0.049(3) 0.157(5) -0.035(3) -0.152(5) 0.032(3)
O6 0.109(3) 0.126(4) 0.091(3) -0.015(3) -0.003(3) -0.078(3)
O7 0.114(3) 0.048(3) 0.093(3) 0.012(2) -0.054(2) -0.040(2)
O8 0.088(3) 0.117(4) 0.100(3) -0.041(3) -0.008(3) 0.017(3)
Cl3 0.0433(6) 0.0533(8) 0.0366(6) -0.0046(5) -0.0012(4) -0.0126(5)
O9 0.113(3) 0.172(6) 0.153(5) -0.073(4) 0.025(3) -0.120(5)
O10 0.062(2) 0.133(4) 0.076(3) 0.021(2) -0.014(2) -0.012(3)
O11 0.104(3) 0.076(3) 0.056(2) -0.014(2) 0.012(2) 0.012(2)
O12 0.088(2) 0.053(2) 0.052(2) -0.0065(18) 0.0263(18) -0.0180(17)

loop_
_atom_site_label
_atom_site_fract_x
_atom_site_fract_y
_atom_site_fract_z
_atom_site_U_iso_or_equiv
_atom_site_thermal_displace_type
_atom_site_calc_flag
_atom_site_refinement_flags
_atom_site_occupancy
_atom_site_type_symbol
Cu1 0.39715(4) 0.77460(4) 0.03948(3) 0.0332(2) Uani . . 1.000 Cu
Cu2 -0.03369(4) 0.75098(3) 0.50717(3) 0.02490(10) Uani . . 1.000 Cu
N1 0.1089(3) 0.8554(2) 0.23858(19) 0.0350(11) Uani . . 1.000 N
N2 0.2946(3) 0.8135(3) 0.1415(2) 0.0385(11) Uani . . 1.000 N
N3 0.0356(3) 0.7768(3) 0.3837(2) 0.0381(11) Uani . . 1.000 N
N10 0.3096(3) 0.8937(3) -0.03844(19) 0.0364(11) Uani . . 1.000 N
N20 0.5622(3) 0.8340(3) -0.0210(2) 0.0391(13) Uani . . 1.000 N
N30 0.4884(3) 0.6556(3) 0.1147(2) 0.0359(11) Uani . . 1.000 N
N40 0.3231(3) 0.6692(3) 0.0015(2) 0.0373(11) Uani . . 1.000 N
N50 -0.1724(3) 0.8667(2) 0.48242(18) 0.0245(10) Uani . . 1.000 N
N60 0.0134(3) 0.8272(2) 0.58837(18) 0.0269(10) Uani . . 1.000 N
N70 0.1015(3) 0.6346(2) 0.53880(19) 0.0293(10) Uani . . 1.000 N
N80 -0.1542(3) 0.6470(2) 0.56497(18) 0.0254(10) Uani . . 1.000 N
C2 0.2096(4) 0.8274(3) 0.1908(2) 0.0296(11) Uani . . 1.000 C
C3 0.0769(3) 0.8086(3) 0.3153(2) 0.0292(11) Uani . . 1.000 C
C11 0.3901(4) 0.9532(3) -0.0889(2) 0.0392(16) Uani . . 1.000 C
C12 0.1785(4) 0.9196(4) -0.0404(3) 0.0495(16) Uani . . 1.000 C
C13 0.1221(5) 1.0047(4) -0.0946(3) 0.0586(19) Uani . . 1.000 C
C14 0.2020(6) 1.0657(4) -0.1456(3) 0.0633(19) Uani . . 1.000 C
C15 0.3382(6) 1.0412(4) -0.1435(3) 0.0557(19) Uani . . 1.000 C
C21 0.5315(4) 0.9180(3) -0.0823(2) 0.0384(16) Uani . . 1.000 C
C22 0.6891(4) 0.7970(4) -0.0124(3) 0.0533(19) Uani . . 1.000 C
C23 0.7904(5) 0.8412(5) -0.0626(3) 0.076(2) Uani . . 1.000 C
C24 0.7581(5) 0.9250(5) -0.1253(3) 0.075(2) Uani . . 1.000 C
C25 0.6296(5) 0.9638(4) -0.1355(3) 0.058(2) Uani . . 1.000 C
C31 0.4557(4) 0.5702(3) 0.1120(2) 0.0364(14) Uani . . 1.000 C
C32 0.5763(4) 0.6560(4) 0.1684(2) 0.0447(16) Uani . . 1.000 C
C33 0.6406(4) 0.5713(4) 0.2189(3) 0.0523(18) Uani . . 1.000 C
C34 0.6087(5) 0.4845(4) 0.2156(3) 0.0573(19) Uani . . 1.000 C
C35 0.5146(4) 0.4825(3) 0.1638(3) 0.0496(17) Uani . . 1.000 C
C41 0.3580(4) 0.5780(3) 0.0505(3) 0.0388(14) Uani . . 1.000 C
C42 0.2372(4) 0.6827(4) -0.0577(3) 0.0482(19) Uani . . 1.000 C
C43 0.1807(5) 0.6065(5) -0.0684(4) 0.066(2) Uani . . 1.000 C
C44 0.2155(6) 0.5140(5) -0.0160(4) 0.067(2) Uani . . 1.000 C
C45 0.3055(5) 0.4988(4) 0.0430(3) 0.0515(17) Uani . . 1.000 C
C51 -0.1766(3) 0.9321(3) 0.5276(2) 0.0252(11) Uani . . 1.000 C
C52 -0.2590(3) 0.8826(3) 0.4232(2) 0.0305(11) Uani . . 1.000 C
C53 -0.3526(3) 0.9649(3) 0.4063(3) 0.0343(14) Uani . . 1.000 C
C54 -0.3575(4) 1.0321(3) 0.4527(3) 0.0387(16) Uani . . 1.000 C
C55 -0.2696(4) 1.0159(3) 0.5140(3) 0.0341(12) Uani . . 1.000 C
C61 -0.0752(3) 0.9089(3) 0.5893(2) 0.0269(11) Uani . . 1.000 C
C62 0.1101(4) 0.8022(3) 0.6410(2) 0.0353(14) Uani . . 1.000 C
C63 0.1263(4) 0.8578(3) 0.6952(3) 0.0407(14) Uani . . 1.000 C
C64 0.0371(4) 0.9398(3) 0.6961(3) 0.0432(16) Uani . . 1.000 C
C65 -0.0662(4) 0.9658(3) 0.6432(3) 0.0370(14) Uani . . 1.000 C
C71 0.0572(3) 0.5491(3) 0.5775(2) 0.0270(11) Uani . . 1.000 C
C72 0.2314(3) 0.6363(3) 0.5202(3) 0.0378(14) Uani . . 1.000 C
C73 0.3217(4) 0.5539(4) 0.5390(3) 0.0477(18) Uani . . 1.000 C
C74 0.2799(4) 0.4658(4) 0.5771(3) 0.0494(18) Uani . . 1.000 C
C75 0.1459(4) 0.4628(3) 0.5965(2) 0.0407(16) Uani . . 1.000 C
C81 -0.0873(4) 0.5571(3) 0.5947(2) 0.0286(11) Uani . . 1.000 C
C82 -0.2858(3) 0.6614(3) 0.5795(2) 0.0326(14) Uani . . 1.000 C
C83 -0.3549(4) 0.5869(3) 0.6243(3) 0.0410(16) Uani . . 1.000 C
C84 -0.2863(4) 0.4942(4) 0.6538(3) 0.0458(16) Uani . . 1.000 C
C85 -0.1515(4) 0.4787(3) 0.6389(2) 0.0368(14) Uani . . 1.000 C
O13 -0.0395(7) 0.4143(5) 0.2399(4) 0.070(3) Uani . . 0.500 O
C4 0.1185(11) 0.3063(11) 0.1628(9) 0.171(9) Uani . . 0.500 C
C5 0.0864(6) 0.3650(6) 0.2262(5) 0.026(3) Uani . . 0.500 C
Cl1 0.53904(8) 0.22125(7) 0.64204(6) 0.0297(3) Uani . . 1.000 Cl
O1 0.4137(3) 0.2145(3) 0.6885(2) 0.0600(13) Uani . . 1.000 O
O2 0.5904(3) 0.3018(3) 0.6544(2) 0.0563(12) Uani . . 1.000 O
O3 0.5237(3) 0.2351(3) 0.55349(18) 0.0511(10) Uani . . 1.000 O
O4 0.6262(4) 0.1327(3) 0.6718(2) 0.0688(14) Uani . . 1.000 O
Cl2 0.48597(13) 0.20643(9) 0.25670(8) 0.0558(4) Uani . . 1.000 Cl
O5 0.4189(6) 0.2703(3) 0.1886(4) 0.146(3) Uani . . 1.000 O
O6 0.5860(4) 0.1415(4) 0.2232(3) 0.0993(19) Uani . . 1.000 O
O7 0.5524(4) 0.2582(3) 0.2979(3) 0.0798(17) Uani . . 1.000 O
O8 0.4017(4) 0.1518(4) 0.3150(3) 0.1074(19) Uani . . 1.000 O
Cl3 0.98479(10) 0.66642(9) 0.14780(7) 0.0447(4) Uani . . 1.000 Cl
O9 0.9225(5) 0.6119(5) 0.1125(4) 0.127(3) Uani . . 1.000 O
O10 1.1126(4) 0.6242(4) 0.1705(3) 0.0970(18) Uani . . 1.000 O
O11 1.0019(4) 0.7567(3) 0.0830(2) 0.0859(16) Uani . . 1.000 O
O12 0.9071(3) 0.6913(3) 0.2181(2) 0.0665(12) Uani . . 1.000 O
H12 0.12230 0.87810 -0.00330 0.0590 Uiso calc R 1.000 H
H13 0.02880 1.02030 -0.09600 0.0700 Uiso calc R 1.000 H
H14 0.16490 1.12510 -0.18270 0.0760 Uiso calc R 1.000 H
H15 0.39520 1.08360 -0.17870 0.0670 Uiso calc R 1.000 H
H22 0.71090 0.73790 0.02990 0.0640 Uiso calc R 1.000 H
H23 0.88010 0.81420 -0.05390 0.0910 Uiso calc R 1.000 H
H24 0.82580 0.95580 -0.16140 0.0900 Uiso calc R 1.000 H
H25 0.60680 1.02190 -0.17860 0.0700 Uiso calc R 1.000 H
H32 0.59530 0.71700 0.17190 0.0540 Uiso calc R 1.000 H
H33 0.70530 0.57360 0.25480 0.0620 Uiso calc R 1.000 H
H34 0.65170 0.42500 0.24940 0.0690 Uiso calc R 1.000 H
H35 0.48970 0.42220 0.16310 0.0600 Uiso calc R 1.000 H
H42 0.21450 0.74640 -0.09340 0.0580 Uiso calc R 1.000 H
H43 0.11990 0.61740 -0.11040 0.0790 Uiso calc R 1.000 H
H44 0.17650 0.46080 -0.02110 0.0810 Uiso calc R 1.000 H
H45 0.33130 0.43520 0.07800 0.0620 Uiso calc R 1.000 H
H52 -0.25550 0.83560 0.39180 0.0370 Uiso calc R 1.000 H
H53 -0.41230 0.97510 0.36360 0.0410 Uiso calc R 1.000 H
H54 -0.42130 1.08950 0.44250 0.0460 Uiso calc R 1.000 H
H55 -0.27270 1.06160 0.54670 0.0410 Uiso calc R 1.000 H
H62 0.17040 0.74410 0.64150 0.0420 Uiso calc R 1.000 H
H63 0.19780 0.83920 0.73080 0.0480 Uiso calc R 1.000 H
H64 0.04580 0.97880 0.73280 0.0520 Uiso calc R 1.000 H
H65 -0.12980 1.02200 0.64410 0.0450 Uiso calc R 1.000 H
H72 0.26130 0.69700 0.49310 0.0460 Uiso calc R 1.000 H
H73 0.41320 0.55740 0.52580 0.0570 Uiso calc R 1.000 H
H74 0.34180 0.40760 0.59000 0.0600 Uiso calc R 1.000 H
H75 0.11490 0.40230 0.62260 0.0490 Uiso calc R 1.000 H
H82 -0.33310 0.72490 0.55830 0.0390 Uiso calc R 1.000 H
H83 -0.44810 0.59920 0.63480 0.0490 Uiso calc R 1.000 H
H84 -0.33210 0.44170 0.68400 0.0540 Uiso calc R 1.000 H
H85 -0.10270 0.41540 0.65840 0.0440 Uiso calc R 1.000 H
H4A 0.06390 0.25380 0.17700 0.2050 Uiso calc R 0.500 H
H4B 0.10060 0.34850 0.10620 0.2050 Uiso calc R 0.500 H
H4C 0.21210 0.27780 0.16350 0.2050 Uiso calc R 0.500 H
H5A 0.14700 0.41460 0.21130 0.0310 Uiso calc R 0.500 H
H5B 0.11100 0.32060 0.28160 0.0310 Uiso calc R 0.500 H
H13A -0.09610 0.38460 0.22920 0.0840 Uiso calc R 0.500 H

loop_
_atom_type_symbol
_atom_type_description
_atom_type_scat_dispersion_real
_atom_type_scat_dispersion_imag
_atom_type_scat_source
C C 0.0033 0.0016 'International Tables Vol C Tables 4.2.6.8 and 6.1.1.4'
H H 0.0000 0.0000 'International Tables Vol C Tables 4.2.6.8 and 6.1.1.4'
N N 0.0061 0.0033 'International Tables Vol C Tables 4.2.6.8 and 6.1.1.4'
O O 0.0106 0.0060 'International Tables Vol C Tables 4.2.6.8 and 6.1.1.4'
Cl Cl 0.1484 0.1585 'International Tables Vol C Tables 4.2.6.8 and 6.1.1.4'
Cu Cu 0.3201 1.2651 'International Tables Vol C Tables 4.2.6.8 and 6.1.1.4'

loop_
_geom_angle_atom_site_label_1
_geom_angle_atom_site_label_2
_geom_angle_atom_site_label_3
_geom_angle
_geom_angle_publ_flag
N2 Cu1 N10 90.91(15) yes
N2 Cu1 N20 123.00(15) yes
N2 Cu1 N30 90.56(15) yes
N2 Cu1 N40 114.49(14) yes
N10 Cu1 N20 80.70(14) yes
N10 Cu1 N30 178.42(14) yes
N10 Cu1 N40 99.58(15) yes
N20 Cu1 N30 98.01(14) yes
N20 Cu1 N40 122.51(14) yes
N30 Cu1 N40 80.31(15) yes
N3 Cu2 N50 91.82(14) yes
N3 Cu2 N60 122.38(14) yes
N3 Cu2 N70 91.44(14) yes
N3 Cu2 N80 123.90(14) yes
N50 Cu2 N60 80.24(12) yes
N50 Cu2 N70 176.73(12) yes
N50 Cu2 N80 98.27(12) yes
N60 Cu2 N70 97.73(12) yes
N60 Cu2 N80 113.71(12) yes
N70 Cu2 N80 80.15(12) yes
O2 Cl1 O3 110.1(2) yes
O2 Cl1 O4 110.2(2) yes
O3 Cl1 O4 109.0(2) yes
O1 Cl1 O4 109.1(2) yes
O1 Cl1 O2 108.8(2) yes
O1 Cl1 O3 109.52(19) yes
O5 Cl2 O6 108.0(3) yes
O7 Cl2 O8 110.0(3) yes
O5 Cl2 O7 111.3(3) yes
O5 Cl2 O8 111.8(3) yes
O6 Cl2 O7 106.7(3) yes
O6 Cl2 O8 109.0(3) yes
O9 Cl3 O11 107.2(3) yes
O9 Cl3 O12 111.3(3) yes
O9 Cl3 O10 114.6(4) yes
O11 Cl3 O12 108.2(2) yes
O10 Cl3 O11 104.8(3) yes
O10 Cl3 O12 110.3(3) yes
C5 O13 H13A 109.44 no
C2 N1 C3 125.3(3) yes
Cu1 N2 C2 161.4(3) yes
Cu2 N3 C3 167.0(4) yes
Cu1 N10 C11 116.0(3) yes
C11 N10 C12 119.5(4) yes
Cu1 N10 C12 124.4(3) yes
C21 N20 C22 118.4(4) yes
Cu1 N20 C21 112.6(3) yes
Cu1 N20 C22 128.8(3) yes
C31 N30 C32 119.4(4) yes
Cu1 N30 C32 124.1(4) yes
Cu1 N30 C31 116.5(3) yes
C41 N40 C42 118.8(4) yes
Cu1 N40 C41 112.8(3) yes
Cu1 N40 C42 128.0(4) yes
Cu2 N50 C52 123.6(3) yes
C51 N50 C52 119.7(3) yes
Cu2 N50 C51 116.7(2) yes
Cu2 N60 C61 112.5(2) yes
C61 N60 C62 118.8(3) yes
Cu2 N60 C62 128.6(3) yes
C71 N70 C72 119.8(3) yes
Cu2 N70 C72 123.4(3) yes
Cu2 N70 C71 116.7(2) yes
Cu2 N80 C82 127.4(3) yes
C81 N80 C82 119.0(3) yes
Cu2 N80 C81 113.6(3) yes
N1 C2 N2 171.6(4) yes
N1 C3 N3 171.2(4) yes
N10 C11 C15 120.6(4) yes
C15 C11 C21 124.2(4) no
N10 C11 C21 115.3(3) yes
N10 C12 C13 122.2(4) yes
C12 C13 C14 118.9(5) no
C13 C14 C15 119.8(5) no
C11 C15 C14 118.9(5) no
N20 C21 C11 115.2(3) yes
N20 C21 C25 121.1(4) yes
C11 C21 C25 123.7(4) no
N20 C22 C23 122.6(5) yes
C22 C23 C24 118.5(5) no
C23 C24 C25 120.0(5) no
C21 C25 C24 119.5(5) no
N30 C31 C41 115.0(4) yes
C35 C31 C41 124.8(4) no
N30 C31 C35 120.3(4) yes
N30 C32 C33 122.7(5) yes
C32 C33 C34 118.0(4) no
C33 C34 C35 120.3(5) no
C31 C35 C34 119.3(4) no
N40 C41 C45 122.0(4) yes
N40 C41 C31 114.8(4) yes
C31 C41 C45 123.2(4) no
N40 C42 C43 122.0(5) yes
C42 C43 C44 118.1(5) no
C43 C44 C45 120.4(6) no
C41 C45 C44 118.5(5) no
N50 C51 C61 115.3(3) yes
C55 C51 C61 124.0(4) no
N50 C51 C55 120.7(3) yes
N50 C52 C53 122.2(4) yes
C52 C53 C54 118.3(4) no
C53 C54 C55 119.8(4) no
C51 C55 C54 119.3(4) no
N60 C61 C51 115.0(3) yes
C51 C61 C65 123.7(4) no
N60 C61 C65 121.3(3) yes
N60 C62 C63 122.6(4) yes
C62 C63 C64 118.5(4) no
C63 C64 C65 119.7(4) no
C61 C65 C64 119.0(4) no
N70 C71 C81 114.5(3) yes
C75 C71 C81 125.4(4) no
N70 C71 C75 120.1(3) yes
N70 C72 C73 122.0(4) yes
C72 C73 C74 119.6(4) no
C73 C74 C75 119.0(5) no
C71 C75 C74 119.4(4) no
N80 C81 C71 115.0(3) yes
C71 C81 C85 123.3(4) no
N80 C81 C85 121.7(4) yes
N80 C82 C83 122.0(4) yes
C82 C83 C84 119.0(4) no
C83 C84 C85 119.4(4) no
C81 C85 C84 118.9(4) no
N10 C12 H12 118.99 no
C13 C12 H12 118.79 no
C14 C13 H13 120.57 no
C12 C13 H13 120.50 no
C15 C14 H14 120.07 no
C13 C14 H14 120.11 no
C14 C15 H15 120.57 no
C11 C15 H15 120.52 no
C23 C22 H22 118.76 no
N20 C22 H22 118.61 no
C22 C23 H23 120.78 no
C24 C23 H23 120.76 no
C25 C24 H24 120.04 no
C23 C24 H24 120.01 no
C24 C25 H25 120.26 no
C21 C25 H25 120.27 no
C33 C32 H32 118.68 no
N30 C32 H32 118.65 no
C34 C33 H33 121.03 no
C32 C33 H33 120.92 no
C33 C34 H34 119.91 no
C35 C34 H34 119.80 no
C34 C35 H35 120.41 no
C31 C35 H35 120.32 no
N40 C42 H42 119.03 no
C43 C42 H42 118.94 no
C44 C43 H43 120.97 no
C42 C43 H43 120.92 no
C43 C44 H44 119.76 no
C45 C44 H44 119.81 no
C41 C45 H45 120.82 no
C44 C45 H45 120.65 no
N50 C52 H52 118.97 no
C53 C52 H52 118.85 no
C54 C53 H53 120.84 no
C52 C53 H53 120.82 no
C55 C54 H54 120.07 no
C53 C54 H54 120.15 no
C51 C55 H55 120.32 no
C54 C55 H55 120.40 no
C63 C62 H62 118.68 no
N60 C62 H62 118.73 no
C62 C63 H63 120.71 no
C64 C63 H63 120.78 no
C65 C64 H64 120.16 no
C63 C64 H64 120.09 no
C64 C65 H65 120.45 no
C61 C65 H65 120.53 no
C73 C72 H72 119.01 no
N70 C72 H72 118.96 no
C74 C73 H73 120.15 no
C72 C73 H73 120.22 no
C75 C74 H74 120.47 no
C73 C74 H74 120.51 no
C74 C75 H75 120.28 no
C71 C75 H75 120.30 no
N80 C82 H82 118.94 no
C83 C82 H82 119.02 no
C84 C83 H83 120.51 no
C82 C83 H83 120.51 no
C83 C84 H84 120.32 no
C85 C84 H84 120.32 no
C84 C85 H85 120.57 no
C81 C85 H85 120.49 no
O13 C5 C4 122.8(7) yes
C5 C4 H4A 109.43 no
C5 C4 H4B 109.47 no
C5 C4 H4C 109.53 no
H4A C4 H4B 109.48 no
H4A C4 H4C 109.41 no
H4B C4 H4C 109.50 no
O13 C5 H5B 106.64 no
H5A C5 H5B 106.53 no
C4 C5 H5A 106.65 no
C4 C5 H5B 106.69 no
O13 C5 H5A 106.56 no

loop_
_geom_bond_atom_site_label_1
_geom_bond_atom_site_label_2
_geom_bond_site_symmetry_1
_geom_bond_site_symmetry_2
_geom_bond_distance
_geom_bond_publ_flag
Cu1 N2 . . 2.034(4) yes
Cu1 N10 . . 1.980(4) yes
Cu1 N20 . . 2.063(3) yes
Cu1 N30 . . 1.973(4) yes
Cu1 N40 . . 2.073(4) yes
Cu2 N3 . . 2.027(3) yes
Cu2 N50 . . 1.979(3) yes
Cu2 N60 . . 2.086(3) yes
Cu2 N70 . . 1.974(3) yes
Cu2 N80 . . 2.067(3) yes
Cl1 O2 . . 1.424(4) yes
Cl1 O3 . . 1.437(3) yes
Cl1 O1 . . 1.426(3) yes
Cl1 O4 . . 1.425(4) yes
Cl2 O6 . . 1.433(5) yes
Cl2 O7 . . 1.428(5) yes
Cl2 O5 . . 1.403(6) yes
Cl2 O8 . . 1.386(5) yes
Cl3 O9 . . 1.368(7) yes
Cl3 O10 . . 1.398(5) yes
Cl3 O12 . . 1.420(4) yes
Cl3 O11 . . 1.459(4) yes
O13 C5 . . 1.392(10) yes
O13 H13A . . 0.8391 no
N1 C2 . . 1.302(5) yes
N1 C3 . . 1.291(4) yes
N2 C2 . . 1.152(5) yes
N3 C3 . . 1.153(5) yes
N10 C12 . . 1.339(6) yes
N10 C11 . . 1.344(5) yes
N20 C21 . . 1.360(5) yes
N20 C22 . . 1.331(6) yes
N30 C31 . . 1.342(6) yes
N30 C32 . . 1.337(5) yes
N40 C42 . . 1.343(6) yes
N40 C41 . . 1.350(6) yes
N50 C52 . . 1.343(4) yes
N50 C51 . . 1.341(5) yes
N60 C62 . . 1.332(5) yes
N60 C61 . . 1.360(5) yes
N70 C72 . . 1.341(5) yes
N70 C71 . . 1.350(5) yes
N80 C82 . . 1.339(5) yes
N80 C81 . . 1.345(5) yes
C11 C21 . . 1.463(6) no
C11 C15 . . 1.396(7) no
C12 C13 . . 1.380(7) no
C13 C14 . . 1.355(8) no
C14 C15 . . 1.388(9) no
C21 C25 . . 1.389(6) no
C22 C23 . . 1.384(7) no
C23 C24 . . 1.373(8) no
C24 C25 . . 1.355(8) no
C31 C35 . . 1.397(6) no
C31 C41 . . 1.477(6) no
C32 C33 . . 1.380(7) no
C33 C34 . . 1.361(8) no
C34 C35 . . 1.370(7) no
C41 C45 . . 1.382(7) no
C42 C43 . . 1.386(9) no
C43 C44 . . 1.385(10) no
C44 C45 . . 1.367(8) no
C51 C61 . . 1.473(5) no
C51 C55 . . 1.387(6) no
C52 C53 . . 1.377(6) no
C53 C54 . . 1.377(6) no
C54 C55 . . 1.378(6) no
C61 C65 . . 1.380(6) no
C62 C63 . . 1.389(6) no
C63 C64 . . 1.366(6) no
C64 C65 . . 1.388(6) no
C71 C81 . . 1.473(5) no
C71 C75 . . 1.391(6) no
C72 C73 . . 1.360(7) no
C73 C74 . . 1.369(8) no
C74 C75 . . 1.386(6) no
C81 C85 . . 1.391(6) no
C82 C83 . . 1.381(6) no
C83 C84 . . 1.382(7) no
C84 C85 . . 1.372(6) no
C12 H12 . . 0.9496 no
C13 H13 . . 0.9498 no
C14 H14 . . 0.9504 no
C15 H15 . . 0.9505 no
C22 H22 . . 0.9501 no
C23 H23 . . 0.9492 no
C24 H24 . . 0.9496 no
C25 H25 . . 0.9495 no
C32 H32 . . 0.9490 no
C33 H33 . . 0.9498 no
C34 H34 . . 0.9500 no
C35 H35 . . 0.9492 no
C42 H42 . . 0.9495 no
C43 H43 . . 0.9485 no
C44 H44 . . 0.9502 no
C45 H45 . . 0.9494 no
C52 H52 . . 0.9500 no
C53 H53 . . 0.9508 no
C54 H54 . . 0.9505 no
C55 H55 . . 0.9506 no
C62 H62 . . 0.9497 no
C63 H63 . . 0.9496 no
C64 H64 . . 0.9493 no
C65 H65 . . 0.9507 no
C72 H72 . . 0.9506 no
C73 H73 . . 0.9492 no
C74 H74 . . 0.9495 no
C75 H75 . . 0.9503 no
C82 H82 . . 0.9507 no
C83 H83 . . 0.9499 no
C84 H84 . . 0.9502 no
C85 H85 . . 0.9504 no
C4 C5 . . 1.487(17) no
C4 H4C . . 0.9803 no
C4 H4B . . 0.9794 no
C4 H4A . . 0.9802 no
C5 H5B . . 0.9898 no
C5 H5A . . 0.9906 no
